data_7051952
loop_
_publ_author_name
'Cauliez, Pascal'
'M\'ezi\`ere, C\'ecile'
'Auban-Senzier, Pascale'
'Cl\'erac, Rodolphe'
'Fourmigu\'e, Marc'

_publ_section_title
;
 Square-lattice hybrid organic--inorganic conducting layers in the \t
 phase of a TTF tertiary amide derivative
;
_journal_issue 9
_journal_name_full 'New Journal of Chemistry'
_journal_page_first 1561
_journal_paper_doi 10.1039/b801464g
_journal_volume 32
_journal_year 2008
_chemical_compound_source 'synthesis as described'
_chemical_formula_moiety '2(C11 H11 N O S6), C2 H3 Cl3, 2(Au Br2)'
_chemical_formula_sum 'C24 H25 Au2 Br4 Cl3 N2 O2 S12'
_chemical_formula_weight 1578.15
_chemical_name_systematic
;
?
;
_space_group_IT_number 15
_symmetry_cell_setting monoclinic
_symmetry_Int_Tables_number 15
_symmetry_space_group_name_Hall '-C 2yc'
_symmetry_space_group_name_H-M 'C 1 2/c 1'
_atom_sites_solution_hydrogens geom
_atom_sites_solution_primary direct
_atom_sites_solution_secondary difmap
_audit_creation_date 2007-05-20T13:32:11-00:00
_audit_creation_method 'WinGX routine CIF_UPDATE'
_cell_angle_alpha 90
_cell_angle_beta 92.0260(10)
_cell_angle_gamma 90
_cell_formula_units_Z 4
_cell_length_a 37.1481(5)
_cell_length_b 11.0741(2)
_cell_length_c 10.5643(2)
_cell_measurement_reflns_used 26639
_cell_measurement_temperature 293(2)
_cell_measurement_theta_max 27.485
_cell_measurement_theta_min 2.546
_cell_measurement_wavelength 0.71073
_cell_volume 4343.24(13)
_computing_cell_refinement 'HKL Scalepack (Otwinowski & Minor 1997)'
_computing_data_collection 'Collect (Nonius BV, 1997-2000)'
_computing_data_reduction 'HKL Denzo and Scalepack (Otwinowski & Minor 1997)'
_computing_molecular_graphics 'Ortep-3 for Windows (Farrugia, 1997)'
_computing_publication_material 'WinGX publication routines (Farrugia, 1999)'
_computing_structure_refinement 'SHELXL-97 (Sheldrick, 1997)'
_computing_structure_solution 'SHELXS-86 (Sheldrick, 1986)'
_diffrn_ambient_temperature 293(2)
_diffrn_detector 'CCD plate'
_diffrn_detector_area_resol_mean 9
_diffrn_measured_fraction_theta_full 0.999
_diffrn_measured_fraction_theta_max 0.999
_diffrn_measurement_device '95mm CCD camera on \k-goniostat'
_diffrn_measurement_device_type KappaCCD
_diffrn_measurement_method 'CCD rotation images, thick slices'
_diffrn_orient_matrix_type 'by Nonius Collect from scalepack cell'
_diffrn_orient_matrix_UB_11 -0.99538E-2
_diffrn_orient_matrix_UB_12 0.206432E-1
_diffrn_orient_matrix_UB_13 0.84021E-1
_diffrn_orient_matrix_UB_21 0.34718E-2
_diffrn_orient_matrix_UB_22 -0.855414E-1
_diffrn_orient_matrix_UB_23 0.281967E-1
_diffrn_orient_matrix_UB_31 0.247873E-1
_diffrn_orient_matrix_UB_32 0.202707E-1
_diffrn_orient_matrix_UB_33 0.334238E-1
_diffrn_radiation_monochromator graphite
_diffrn_radiation_probe x-ray
_diffrn_radiation_type MoK\a
_diffrn_radiation_wavelength 0.71073
_diffrn_reflns_av_R_equivalents 0.112
_diffrn_reflns_av_unetI/netI 0.0418
_diffrn_reflns_limit_h_max 48
_diffrn_reflns_limit_h_min -48
_diffrn_reflns_limit_k_max 14
_diffrn_reflns_limit_k_min -14
_diffrn_reflns_limit_l_max 13
_diffrn_reflns_limit_l_min -12
_diffrn_reflns_number 45469
_diffrn_reflns_theta_full 27.49
_diffrn_reflns_theta_max 27.49
_diffrn_reflns_theta_min 3.1
_diffrn_source 'Enraf Nonius FR590'
_exptl_absorpt_coefficient_mu 11.219
_exptl_absorpt_correction_T_max 0.6522
_exptl_absorpt_correction_T_min 0.0502
_exptl_absorpt_correction_type analytical
_exptl_absorpt_process_details
;
(see. N.W. Alcock (1970). Cryst. Computing, p271)
;
_exptl_crystal_colour black
_exptl_crystal_density_diffrn 2.413
_exptl_crystal_density_method 'not measured'
_exptl_crystal_description prism
_exptl_crystal_F_000 2948
_exptl_crystal_size_max 0.35
_exptl_crystal_size_mid 0.25
_exptl_crystal_size_min 0.04
_refine_diff_density_max 1.599
_refine_diff_density_min -1.178
_refine_diff_density_rms 0.15
_refine_ls_extinction_coef 0.00080(8)
_refine_ls_extinction_expression Fc^*^=kFc[1+0.001xFc^2^\l^3^/sin(2\q)]^-1/4^
_refine_ls_extinction_method SHELXL
_refine_ls_goodness_of_fit_ref 1.07
_refine_ls_hydrogen_treatment constr
_refine_ls_matrix_type full
_refine_ls_number_parameters 222
_refine_ls_number_reflns 4979
_refine_ls_number_restraints 0
_refine_ls_restrained_S_all 1.07
_refine_ls_R_factor_all 0.0523
_refine_ls_R_factor_gt 0.0423
_refine_ls_shift/su_max 0.002
_refine_ls_shift/su_mean 0
_refine_ls_structure_factor_coef Fsqd
_refine_ls_weighting_details 'calc w=1/[\s^2^(Fo^2^)+(0.0707P)^2^+15.2138P] where P=(Fo^2^+2Fc^2^)/3'
_refine_ls_weighting_scheme calc
_refine_ls_wR_factor_gt 0.1213
_refine_ls_wR_factor_ref 0.1305
_reflns_number_gt 4145
_reflns_number_total 4979
_reflns_threshold_expression >2sigma(I)
_cod_data_source_file b801464g.txt
_cod_data_source_block import
_cod_database_code 7051952

loop_
_symmetry_equiv_pos_as_xyz
'x, y, z'
'-x, y, -z+1/2'
'x+1/2, y+1/2, z'
'-x+1/2, y+1/2, -z+1/2'
'-x, -y, -z'
'x, -y, z-1/2'
'-x+1/2, -y+1/2, -z'
'x+1/2, -y+1/2, z-1/2'

loop_
_atom_site_label
_atom_site_type_symbol
_atom_site_fract_x
_atom_site_fract_y
_atom_site_fract_z
_atom_site_U_iso_or_equiv
_atom_site_adp_type
_atom_site_occupancy
_atom_site_symmetry_multiplicity
_atom_site_calc_flag
_atom_site_refinement_flags
_atom_site_disorder_assembly
_atom_site_disorder_group
Au1 Au 0.5 0 0 0.06044(15) Uani 1 2 d S . .
Br1 Br 0.55187(2) 0.03964(10) 0.13052(8) 0.0818(3) Uani 1 1 d . . .
Au2 Au 0.25 0.75 0 0.07859(19) Uani 1 2 d S . .
Br2 Br 0.18853(3) 0.75113(8) 0.05776(9) 0.0914(3) Uani 1 1 d . . .
S1 S 0.31650(3) 0.62302(12) 0.31104(12) 0.0400(3) Uani 1 1 d . . .
S2 S 0.30369(3) 0.42906(13) 0.13115(13) 0.0445(3) Uani 1 1 d . . .
S3 S 0.23369(3) 0.62803(12) 0.37565(12) 0.0411(3) Uani 1 1 d . . .
S4 S 0.21870(3) 0.42737(11) 0.20685(12) 0.0401(3) Uani 1 1 d . . .
S5 S 0.16003(3) 0.66424(11) 0.45373(12) 0.0397(3) Uani 1 1 d . . .
S6 S 0.14053(3) 0.41958(13) 0.25120(13) 0.0457(3) Uani 1 1 d . . .
O1 O 0.39050(11) 0.6461(4) 0.3954(4) 0.0566(10) Uani 1 1 d . . .
N1 N 0.41381(12) 0.6552(5) 0.1985(5) 0.0520(11) Uani 1 1 d . . .
C1 C 0.35358(13) 0.5713(4) 0.2317(5) 0.0366(9) Uani 1 1 d . . .
C2 C 0.34708(14) 0.4808(5) 0.1484(6) 0.0437(11) Uani 1 1 d . . .
H2 H 0.3655 0.4477 0.102 0.052 Uiso 1 1 calc R . .
C3 C 0.28609(13) 0.5259(4) 0.2387(4) 0.0341(9) Uani 1 1 d . . .
C4 C 0.25012(13) 0.5267(4) 0.2689(4) 0.0330(9) Uani 1 1 d . . .
C5 C 0.18908(12) 0.5813(4) 0.3620(4) 0.0318(9) Uani 1 1 d . . .
C6 C 0.18229(13) 0.4876(4) 0.2838(5) 0.0347(9) Uani 1 1 d . . .
C7 C 0.11644(13) 0.6032(5) 0.4055(5) 0.0456(12) Uani 1 1 d . . .
H7A H 0.0991 0.6241 0.4685 0.055 Uiso 1 1 calc R . .
H7B H 0.1086 0.64 0.326 0.055 Uiso 1 1 calc R . .
C8 C 0.11699(14) 0.4678(5) 0.3896(5) 0.0446(11) Uani 1 1 d . . .
H8A H 0.0924 0.4384 0.3832 0.053 Uiso 1 1 calc R . .
H8B H 0.1285 0.4318 0.4644 0.053 Uiso 1 1 calc R . .
C9 C 0.38791(13) 0.6273(5) 0.2797(5) 0.0424(11) Uani 1 1 d . . .
C10 C 0.40935(19) 0.6449(7) 0.0617(7) 0.0651(17) Uani 1 1 d . . .
H10A H 0.4312 0.6691 0.023 0.098 Uiso 1 1 calc R . .
H10B H 0.39 0.6961 0.0322 0.098 Uiso 1 1 calc R . .
H10C H 0.404 0.5626 0.0395 0.098 Uiso 1 1 calc R . .
C11 C 0.44870(11) 0.7029(4) 0.2521(5) 0.083(2) Uani 1 1 d . . .
H11A H 0.4647 0.7187 0.1846 0.124 Uiso 1 1 calc R . .
H11B H 0.4594 0.6442 0.3088 0.124 Uiso 1 1 calc R . .
H11C H 0.4445 0.7763 0.2976 0.124 Uiso 1 1 calc R . .
Cl1 Cl 0.43934(11) 0.3508(4) 0.2322(5) 0.178(5) Uani 0.5 1 d PR . .
Cl2 Cl 0.49954(11) 0.4124(4) 0.0962(5) 0.185(4) Uani 0.5 1 d PR . .
Cl3 Cl 0.45330(11) 0.3386(4) 0.1351(5) 0.291(12) Uani 0.5 1 d PR . .
C13 C 0.48994(11) 0.2969(4) 0.2164(5) 0.216(9) Uiso 1 1 d R . .

loop_
_atom_site_aniso_label
_atom_site_aniso_U_11
_atom_site_aniso_U_22
_atom_site_aniso_U_33
_atom_site_aniso_U_23
_atom_site_aniso_U_13
_atom_site_aniso_U_12
Au1 0.0470(2) 0.0722(3) 0.0621(2) -0.00334(16) 0.00211(15) 0.00689(15)
Br1 0.0533(4) 0.1145(7) 0.0772(5) -0.0127(5) -0.0060(3) 0.0057(4)
Au2 0.1209(4) 0.0564(3) 0.0561(2) 0.00608(16) -0.0306(2) -0.0057(2)
Br2 0.1206(8) 0.0820(6) 0.0693(5) 0.0088(4) -0.0277(5) -0.0051(5)
S1 0.0301(5) 0.0467(7) 0.0435(6) -0.0141(5) 0.0045(4) -0.0042(5)
S2 0.0347(6) 0.0476(7) 0.0518(7) -0.0195(6) 0.0087(5) -0.0050(5)
S3 0.0294(5) 0.0466(7) 0.0474(6) -0.0174(5) 0.0043(5) -0.0052(5)
S4 0.0312(5) 0.0421(6) 0.0474(6) -0.0160(5) 0.0056(5) -0.0044(5)
S5 0.0337(6) 0.0397(6) 0.0462(6) -0.0104(5) 0.0091(5) -0.0028(5)
S6 0.0315(6) 0.0536(7) 0.0523(7) -0.0172(6) 0.0052(5) -0.0098(5)
O1 0.045(2) 0.067(3) 0.057(2) -0.006(2) -0.0075(18) -0.0062(19)
N1 0.029(2) 0.051(3) 0.076(3) -0.001(2) 0.007(2) -0.0016(19)
C1 0.032(2) 0.035(2) 0.043(2) 0.0001(19) 0.0049(18) -0.0017(18)
C2 0.032(2) 0.044(3) 0.055(3) -0.007(2) 0.011(2) 0.000(2)
C3 0.033(2) 0.036(2) 0.033(2) -0.0028(17) 0.0022(17) 0.0001(18)
C4 0.032(2) 0.033(2) 0.034(2) -0.0027(17) -0.0001(17) -0.0008(17)
C5 0.029(2) 0.035(2) 0.031(2) 0.0012(17) 0.0045(16) -0.0050(17)
C6 0.031(2) 0.038(2) 0.035(2) -0.0006(18) 0.0036(17) -0.0013(17)
C7 0.030(2) 0.054(3) 0.053(3) -0.008(2) 0.001(2) 0.003(2)
C8 0.035(2) 0.050(3) 0.049(3) -0.007(2) 0.010(2) -0.009(2)
C9 0.030(2) 0.038(2) 0.059(3) -0.001(2) 0.001(2) 0.0021(19)
C10 0.058(4) 0.063(4) 0.076(4) 0.003(3) 0.028(3) -0.007(3)
C11 0.034(3) 0.086(5) 0.128(7) -0.006(5) 0.005(4) -0.018(3)
Cl1 0.171(8) 0.117(6) 0.248(11) 0.064(7) 0.045(8) 0.049(6)
Cl2 0.263(12) 0.157(7) 0.142(6) -0.008(6) 0.099(7) 0.004(8)
Cl3 0.260(14) 0.183(11) 0.41(2) 0.145(13) -0.241(16) -0.120(11)

loop_
_atom_type_symbol
_atom_type_description
_atom_type_scat_dispersion_real
_atom_type_scat_dispersion_imag
_atom_type_scat_source
C C 0.0033 0.0016 'International Tables Vol C Tables 4.2.6.8 and 6.1.1.4'
H H 0 0 'International Tables Vol C Tables 4.2.6.8 and 6.1.1.4'
Au Au -2.0133 8.8022 'International Tables Vol C Tables 4.2.6.8 and 6.1.1.4'
Br Br -0.2901 2.4595 'International Tables Vol C Tables 4.2.6.8 and 6.1.1.4'
N N 0.0061 0.0033 'International Tables Vol C Tables 4.2.6.8 and 6.1.1.4'
O O 0.0106 0.006 'International Tables Vol C Tables 4.2.6.8 and 6.1.1.4'
S S 0.1246 0.1234 'International Tables Vol C Tables 4.2.6.8 and 6.1.1.4'
Cl Cl 0.1484 0.1585 'International Tables Vol C Tables 4.2.6.8 and 6.1.1.4'

loop_
_exptl_crystal_face_index_h
_exptl_crystal_face_index_k
_exptl_crystal_face_index_l
_exptl_crystal_face_perp_dist
1 0 0 0.012
-1 0 0 0.026
1 -6 -8 0.145
-1 5 6 0.206
3 -1 -1 0.12
-7 -4 3 0.143
3 4 0 0.126
-5 -7 -8 0.142

loop_
_geom_angle_atom_site_label_1
_geom_angle_atom_site_label_2
_geom_angle_atom_site_label_3
_geom_angle
_geom_angle_site_symmetry_1
_geom_angle_site_symmetry_3
_geom_angle_publ_flag
Br1 Au1 Br1 180.00(4) 5_655 . ?
Br2 Au2 Br2 180.000(15) . 7_565 ?
C3 S1 C1 95.7(2) . . ?
C3 S2 C2 95.7(2) . . ?
C4 S3 C5 96.4(2) . . ?
C4 S4 C6 96.0(2) . . ?
C5 S5 C7 102.3(2) . . ?
C6 S6 C8 99.5(2) . . ?
C9 N1 C10 123.8(5) . . ?
C9 N1 C11 118.0(5) . . ?
C10 N1 C11 118.2(5) . . ?
C2 C1 C9 131.4(5) . . ?
C2 C1 S1 115.7(4) . . ?
C9 C1 S1 112.5(4) . . ?
C1 C2 S2 117.6(4) . . ?
C4 C3 S2 123.5(4) . . ?
C4 C3 S1 121.2(4) . . ?
S2 C3 S1 115.3(3) . . ?
C3 C4 S4 123.8(4) . . ?
C3 C4 S3 121.6(4) . . ?
S4 C4 S3 114.6(3) . . ?
C6 C5 S3 116.0(4) . . ?
C6 C5 S5 130.1(4) . . ?
S3 C5 S5 113.9(3) . . ?
C5 C6 S4 116.9(4) . . ?
C5 C6 S6 126.8(4) . . ?
S4 C6 S6 116.3(3) . . ?
C8 C7 S5 112.8(4) . . ?
C7 C8 S6 113.0(4) . . ?
O1 C9 N1 123.8(5) . . ?
O1 C9 C1 116.1(5) . . ?
N1 C9 C1 120.0(5) . . ?
Cl3 Cl1 C13 56.1 . . ?
C13 Cl2 Cl3 51.3 . . ?
Cl1 Cl3 C13 87.7 . . ?
Cl1 Cl3 Cl2 123.6 . . ?
C13 Cl3 Cl2 60.8 . . ?
C13 C13 Cl3 160.0(3) 2_655 . ?
C13 C13 Cl2 109.1(4) 2_655 . ?
Cl3 C13 Cl2 67.9 . . ?
C13 C13 Cl1 128.2(5) 2_655 . ?
Cl3 C13 Cl1 36.2 . . ?
Cl2 C13 Cl1 93.2 . . ?

loop_
_geom_bond_atom_site_label_1
_geom_bond_atom_site_label_2
_geom_bond_distance
_geom_bond_site_symmetry_2
_geom_bond_publ_flag
Au1 Br1 2.3706(8) 5_655 ?
Au1 Br1 2.3706(8) . ?
Au2 Br2 2.3843(13) . ?
Au2 Br2 2.3843(13) 7_565 ?
S1 C3 1.719(5) . ?
S1 C1 1.735(5) . ?
S2 C3 1.710(5) . ?
S2 C2 1.714(5) . ?
S3 C4 1.718(5) . ?
S3 C5 1.737(4) . ?
S4 C4 1.717(5) . ?
S4 C6 1.736(5) . ?
S5 C5 1.738(5) . ?
S5 C7 1.811(5) . ?
S6 C6 1.748(5) . ?
S6 C8 1.811(5) . ?
O1 C9 1.240(7) . ?
N1 C9 1.348(7) . ?
N1 C10 1.453(9) . ?
N1 C11 1.493(6) . ?
C1 C2 1.350(7) . ?
C1 C9 1.491(7) . ?
C3 C4 1.385(7) . ?
C5 C6 1.345(7) . ?
C7 C8 1.509(8) . ?
Cl1 Cl3 1.1728 . ?
Cl1 C13 1.9848 . ?
Cl2 C13 1.846 . ?
Cl2 Cl3 1.9588 . ?
Cl3 C13 1.6489 . ?
C13 C13 1.013(9) 2_655 ?
